data_7112840
loop_
_publ_author_name
'Gessner, Viktoria H.'
'Dilsky, Stefan'
'Strohmann, Carsten'

_publ_section_title
;
 Unexpected direct dilithiation of a prochiral phosphine borane.
;
_journal_issue 26
_journal_name_full 'Chemical communications (Cambridge, England)'
_journal_page_first 4719
_journal_page_last 4721
_journal_paper_doi 10.1039/c0cc00130a
_journal_volume 46
_journal_year 2010
_chemical_absolute_configuration syn
_chemical_formula_sum 'C46 H90 B2 Li4 N6 P2'
_chemical_formula_weight 838.56
_chemical_name_systematic
;
?
;
_space_group_IT_number 1
_symmetry_cell_setting triclinic
_symmetry_space_group_name_Hall 'P 1'
_symmetry_space_group_name_H-M 'P 1'
_atom_sites_solution_hydrogens geom
_atom_sites_solution_primary direct
_atom_sites_solution_secondary difmap
_audit_creation_date 2008-11-06T14:07:29-00:00
_audit_creation_method 'WinGX routine CIF_UPDATE'
_cell_angle_alpha 76.327(7)
_cell_angle_beta 66.351(7)
_cell_angle_gamma 65.941(5)
_cell_formula_units_Z 2
_cell_length_a 13.792(4)
_cell_length_b 14.275(5)
_cell_length_c 16.271(4)
_cell_measurement_temperature 173(2)
_cell_volume 2669.3(14)
_computing_cell_refinement 'SAINTPLUS 6.02 (Bruker AXS, 1999)'
_computing_data_collection 'SMART 5.622 (Bruker AXS, 2001)'
_computing_data_reduction 'SAINTPLUS 6.02 (Bruker AXS, 1999)'
_computing_molecular_graphics 'Ortep-3 V1.073 (Farrugia, 2001)'
_computing_publication_material 'SHELXL-97 (Sheldrick, 1997)'
_computing_structure_refinement 'SHELXL-97 (Sheldrick, 1997)'
_computing_structure_solution 'SHELXS-90 (Sheldrick, 1990)'
_diffrn_ambient_temperature 173(2)
_diffrn_measured_fraction_theta_full 1
_diffrn_measured_fraction_theta_max 1
_diffrn_measurement_device_type 'Bruker APEX-CCD'
_diffrn_measurement_method omega-scans
_diffrn_radiation_monochromator graphite
_diffrn_radiation_type MoK\a
_diffrn_radiation_wavelength 0.71073
_diffrn_reflns_av_R_equivalents 0.0522
_diffrn_reflns_av_unetI/netI 0.067
_diffrn_reflns_limit_h_max 16
_diffrn_reflns_limit_h_min -16
_diffrn_reflns_limit_k_max 16
_diffrn_reflns_limit_k_min -16
_diffrn_reflns_limit_l_max 19
_diffrn_reflns_limit_l_min -19
_diffrn_reflns_number 56322
_diffrn_reflns_theta_full 25
_diffrn_reflns_theta_max 25
_diffrn_reflns_theta_min 1.37
_exptl_absorpt_coefficient_mu 0.116
_exptl_absorpt_correction_T_max 0.9801
_exptl_absorpt_correction_T_min 0.9729
_exptl_absorpt_correction_type empirical
_exptl_absorpt_process_details 'Sadabs 2.01 (Bruker AXS, 1999)'
_exptl_crystal_density_diffrn 1.043
_exptl_crystal_density_method 'not measured'
_exptl_crystal_F_000 920
_exptl_crystal_size_max 0.5
_exptl_crystal_size_mid 0.2
_exptl_crystal_size_min 0.2
_refine_diff_density_max 0.416
_refine_diff_density_min -0.203
_refine_diff_density_rms 0.054
_refine_ls_abs_structure_details 'Flack H D (1983), Acta Cryst. A39, 876-881'
_refine_ls_abs_structure_Flack -0.01(7)
_refine_ls_extinction_method none
_refine_ls_goodness_of_fit_ref 1.035
_refine_ls_hydrogen_treatment mixed
_refine_ls_matrix_type full
_refine_ls_number_parameters 1217
_refine_ls_number_reflns 18625
_refine_ls_number_restraints 3
_refine_ls_restrained_S_all 1.035
_refine_ls_R_factor_all 0.0794
_refine_ls_R_factor_gt 0.0603
_refine_ls_shift/su_max 0.001
_refine_ls_shift/su_mean 0
_refine_ls_structure_factor_coef Fsqd
_refine_ls_weighting_details 'calc w=1/[\s^2^(Fo^2^)+(0.0874P)^2^+0.2709P] where P=(Fo^2^+2Fc^2^)/3'
_refine_ls_weighting_scheme calc
_refine_ls_wR_factor_gt 0.1407
_refine_ls_wR_factor_ref 0.1555
_reflns_number_gt 14927
_reflns_number_total 18625
_reflns_threshold_expression >2sigma(I)
_cod_data_source_file c0cc00130a.txt
_cod_data_source_block vi230707
_cod_original_cell_volume 2669.3(15)
_cod_original_sg_symbol_H-M P1
_cod_database_code 7112840

loop_
_symmetry_equiv_pos_as_xyz
'x, y, z'

loop_
_atom_site_label
_atom_site_type_symbol
_atom_site_fract_x
_atom_site_fract_y
_atom_site_fract_z
_atom_site_U_iso_or_equiv
_atom_site_adp_type
_atom_site_occupancy
_atom_site_symmetry_multiplicity
_atom_site_calc_flag
_atom_site_refinement_flags
B1 B 0.8020(4) 0.8785(4) 0.7711(3) 0.0352(11) Uani 1 1 d .
H1A H 0.874(3) 0.810(3) 0.765(3) 0.035(10) Uiso 1 1 d .
H1B H 0.828(3) 0.948(3) 0.742(3) 0.041(11) Uiso 1 1 d .
H1C H 0.748(3) 0.870(3) 0.733(3) 0.040(11) Uiso 1 1 d .
B2 B 0.7192(4) 0.6673(4) 0.7061(4) 0.0377(11) Uani 1 1 d .
H2A H 0.718(3) 0.726(3) 0.647(2) 0.025(9) Uiso 1 1 d .
H2B H 0.755(5) 0.593(5) 0.680(4) 0.092(18) Uiso 1 1 d .
H2C H 0.765(4) 0.666(3) 0.753(3) 0.056(13) Uiso 1 1 d .
B3 B 0.2367(4) 0.0337(4) 0.3372(3) 0.0324(10) Uani 1 1 d .
H3A H 0.202(4) -0.022(3) 0.362(3) 0.048(12) Uiso 1 1 d .
H3B H 0.157(4) 0.117(4) 0.342(3) 0.078(16) Uiso 1 1 d .
H3C H 0.295(3) 0.038(3) 0.371(2) 0.022(9) Uiso 1 1 d .
B4 B 0.3063(4) 0.2510(4) 0.4029(3) 0.0363(11) Uani 1 1 d .
H4A H 0.262(3) 0.236(3) 0.368(2) 0.030(10) Uiso 1 1 d .
H4B H 0.266(4) 0.337(3) 0.418(3) 0.051(12) Uiso 1 1 d .
H4C H 0.301(4) 0.199(3) 0.466(3) 0.051(12) Uiso 1 1 d .
C1 C 0.7724(3) 0.9482(3) 0.9433(3) 0.0294(9) Uani 1 1 d .
C2 C 0.7078(4) 1.0281(3) 0.9985(3) 0.0361(10) Uani 1 1 d .
H2 H 0.6281 1.0548 1.0133 0.043 Uiso 1 1 calc R
C3 C 0.7574(4) 1.0699(4) 1.0328(3) 0.0456(12) Uani 1 1 d .
H3 H 0.7115 1.1246 1.0707 0.055 Uiso 1 1 calc R
C4 C 0.8723(5) 1.0323(4) 1.0119(3) 0.0524(13) Uani 1 1 d .
H4 H 0.9062 1.061 1.0352 0.063 Uiso 1 1 calc R
C5 C 0.9392(4) 0.9521(4) 0.9568(3) 0.0486(12) Uani 1 1 d .
H5 H 1.0189 0.9254 0.9426 0.058 Uiso 1 1 calc R
C6 C 0.8890(4) 0.9112(3) 0.9227(3) 0.0404(10) Uani 1 1 d .
H6 H 0.9351 0.8567 0.8846 0.048 Uiso 1 1 calc R
C7 C 0.5661(3) 0.9687(3) 0.9085(3) 0.0325(9) Uani 1 1 d .
C8 C 0.6986(4) 0.7745(3) 0.9609(3) 0.0365(10) Uani 1 1 d .
C9 C 0.5063(3) 0.6336(3) 0.7348(3) 0.0317(9) Uani 1 1 d .
C10 C 0.4100(4) 0.6885(4) 0.7126(3) 0.0441(11) Uani 1 1 d .
H10 H 0.3713 0.759 0.724 0.053 Uiso 1 1 calc R
C11 C 0.3685(4) 0.6433(4) 0.6742(3) 0.0539(13) Uani 1 1 d .
H11 H 0.3022 0.6827 0.6595 0.065 Uiso 1 1 calc R
C12 C 0.4238(4) 0.5403(4) 0.6571(3) 0.0547(14) Uani 1 1 d .
H12 H 0.3957 0.5088 0.6307 0.066 Uiso 1 1 calc R
C13 C 0.5192(4) 0.4848(4) 0.6787(3) 0.0485(12) Uani 1 1 d .
H13 H 0.5575 0.4143 0.6673 0.058 Uiso 1 1 calc R
C14 C 0.5598(4) 0.5302(3) 0.7167(3) 0.0407(10) Uani 1 1 d .
H14 H 0.6262 0.4903 0.7312 0.049 Uiso 1 1 calc R
C15 C 0.5560(4) 0.6389(3) 0.8974(3) 0.0348(9) Uani 1 1 d .
C16 C 0.4813(4) 0.8252(3) 0.7976(3) 0.0363(10) Uani 1 1 d .
C17 C 0.2326(4) 1.0484(4) 0.8494(3) 0.0476(11) Uani 1 1 d .
H17A H 0.2342 0.9845 0.8886 0.071 Uiso 1 1 calc R
H17B H 0.2581 1.0341 0.7866 0.071 Uiso 1 1 calc R
H17C H 0.1552 1.0985 0.8662 0.071 Uiso 1 1 calc R
C18 C 0.2691(4) 1.1072(4) 0.9545(3) 0.0428(10) Uani 1 1 d .
H18A H 0.1944 1.1615 0.9711 0.064 Uiso 1 1 calc R
H18B H 0.323 1.128 0.9639 0.064 Uiso 1 1 calc R
H18C H 0.2646 1.0433 0.992 0.064 Uiso 1 1 calc R
C19 C 0.3179(3) 1.1842(3) 0.7992(2) 0.0292(8) Uani 1 1 d .
H19 H 0.3596 1.2115 0.8201 0.035 Uiso 1 1 calc R
C20 C 0.2049(4) 1.2710(3) 0.8030(3) 0.0489(12) Uani 1 1 d .
H20A H 0.1626 1.2906 0.8656 0.059 Uiso 1 1 calc R
H20B H 0.1592 1.2455 0.786 0.059 Uiso 1 1 calc R
C21 C 0.2207(4) 1.3667(3) 0.7400(3) 0.0589(13) Uani 1 1 d .
H21A H 0.146 1.4203 0.7439 0.071 Uiso 1 1 calc R
H21B H 0.2627 1.395 0.7585 0.071 Uiso 1 1 calc R
C22 C 0.2853(4) 1.3375(3) 0.6444(3) 0.0470(11) Uani 1 1 d .
H22A H 0.2948 1.3991 0.6036 0.056 Uiso 1 1 calc R
H22B H 0.2423 1.3106 0.6255 0.056 Uiso 1 1 calc R
C23 C 0.4003(3) 1.2560(3) 0.6381(3) 0.0358(9) Uani 1 1 d .
H23A H 0.4444 1.2847 0.6537 0.043 Uiso 1 1 calc R
H23B H 0.4417 1.237 0.5753 0.043 Uiso 1 1 calc R
C24 C 0.3903(3) 1.1585(3) 0.7016(2) 0.0284(8) Uani 1 1 d .
H24 H 0.3497 1.1294 0.6812 0.034 Uiso 1 1 calc R
C25 C 0.5485(4) 1.0185(3) 0.6191(3) 0.0412(10) Uani 1 1 d .
H25A H 0.4927 0.9934 0.6179 0.062 Uiso 1 1 calc R
H25B H 0.6162 0.9597 0.6228 0.062 Uiso 1 1 calc R
H25C H 0.569 1.063 0.564 0.062 Uiso 1 1 calc R
C26 C 0.5846(3) 1.1163(3) 0.6969(3) 0.0404(10) Uani 1 1 d .
H26A H 0.6094 1.1546 0.6387 0.061 Uiso 1 1 calc R
H26B H 0.6498 1.0583 0.7063 0.061 Uiso 1 1 calc R
H26C H 0.5506 1.162 0.7452 0.061 Uiso 1 1 calc R
C27 C 0.5167(4) 0.5530(4) 1.1389(3) 0.0480(11) Uani 1 1 d .
H27A H 0.505 0.5188 1.0998 0.072 Uiso 1 1 calc R
H27B H 0.4659 0.6251 1.1408 0.072 Uiso 1 1 calc R
H27C H 0.5004 0.5181 1.1998 0.072 Uiso 1 1 calc R
C28 C 0.6458(4) 0.6073(3) 1.1596(3) 0.0439(10) Uani 1 1 d .
H28A H 0.5967 0.6794 1.1552 0.066 Uiso 1 1 calc R
H28B H 0.7246 0.6031 1.1386 0.066 Uiso 1 1 calc R
H28C H 0.6241 0.5784 1.2224 0.066 Uiso 1 1 calc R
C29 C 0.7152(3) 0.4415(3) 1.0963(2) 0.0347(8) Uani 1 1 d .
H29 H 0.6882 0.4044 1.07 0.042 Uiso 1 1 calc R
C30 C 0.7234(4) 0.3812(3) 1.1860(3) 0.0481(11) Uani 1 1 d .
H30A H 0.747 0.4173 1.2155 0.058 Uiso 1 1 calc R
H30B H 0.6476 0.3798 1.226 0.058 Uiso 1 1 calc R
C31 C 0.8070(4) 0.2708(4) 1.1749(3) 0.0712(16) Uani 1 1 d .
H31A H 0.8105 0.2356 1.2344 0.085 Uiso 1 1 calc R
H31B H 0.7813 0.2326 1.1493 0.085 Uiso 1 1 calc R
C32 C 0.9229(5) 0.2716(5) 1.1130(4) 0.085(2) Uani 1 1 d .
H32A H 0.9769 0.2 1.1049 0.102 Uiso 1 1 calc R
H32B H 0.9502 0.307 1.1398 0.102 Uiso 1 1 calc R
C33 C 0.9162(4) 0.3268(4) 1.0227(4) 0.0709(17) Uani 1 1 d .
H33A H 0.8928 0.2886 0.995 0.085 Uiso 1 1 calc R
H33B H 0.9922 0.3272 0.9824 0.085 Uiso 1 1 calc R
C34 C 0.8327(3) 0.4379(3) 1.0305(3) 0.0387(10) Uani 1 1 d .
H34 H 0.8601 0.474 1.0574 0.046 Uiso 1 1 calc R
C35 C 0.9209(4) 0.5343(4) 0.8968(4) 0.0627(14) Uani 1 1 d .
H35A H 0.9911 0.476 0.8756 0.094 Uiso 1 1 calc R
H35B H 0.9272 0.5692 0.9385 0.094 Uiso 1 1 calc R
H35C H 0.9076 0.5827 0.8453 0.094 Uiso 1 1 calc R
C36 C 0.8221(5) 0.4375(4) 0.8828(3) 0.0644(15) Uani 1 1 d .
H36A H 0.8045 0.4832 0.8313 0.097 Uiso 1 1 calc R
H36B H 0.7633 0.4071 0.9158 0.097 Uiso 1 1 calc R
H36C H 0.8954 0.3825 0.8611 0.097 Uiso 1 1 calc R
C37 C 0.8853(4) 0.9520(3) 0.5335(3) 0.0419(10) Uani 1 1 d .
H37A H 0.9172 0.958 0.5753 0.063 Uiso 1 1 calc R
H37B H 0.8031 0.9869 0.5556 0.063 Uiso 1 1 calc R
H37C H 0.918 0.9841 0.4739 0.063 Uiso 1 1 calc R
C38 C 0.8467(4) 0.8362(4) 0.4765(3) 0.0429(10) Uani 1 1 d .
H38A H 0.7659 0.8609 0.5122 0.064 Uiso 1 1 calc R
H38B H 0.8705 0.7645 0.4647 0.064 Uiso 1 1 calc R
H38C H 0.8604 0.879 0.4192 0.064 Uiso 1 1 calc R
C39 C 1.0365(3) 0.7879(3) 0.4850(2) 0.0280(8) Uani 1 1 d .
H39 H 1.0748 0.812 0.5121 0.034 Uiso 1 1 calc R
C40 C 1.0836(4) 0.8123(3) 0.3826(3) 0.0391(10) Uani 1 1 d .
H40A H 1.0459 0.7912 0.3535 0.047 Uiso 1 1 calc R
H40B H 1.0657 0.8876 0.3691 0.047 Uiso 1 1 calc R
C41 C 1.2110(4) 0.7580(3) 0.3430(3) 0.0490(11) Uani 1 1 d .
H41A H 1.2499 0.7836 0.3676 0.059 Uiso 1 1 calc R
H41B H 1.2369 0.7732 0.2768 0.059 Uiso 1 1 calc R
C42 C 1.2411(4) 0.6418(3) 0.3663(3) 0.0571(13) Uani 1 1 d .
H42A H 1.2067 0.6154 0.3382 0.069 Uiso 1 1 calc R
H42B H 1.3241 0.607 0.3425 0.069 Uiso 1 1 calc R
C43 C 1.1976(4) 0.6186(3) 0.4679(3) 0.0437(11) Uani 1 1 d .
H43A H 1.2354 0.6419 0.4954 0.052 Uiso 1 1 calc R
H43B H 1.2169 0.5433 0.4825 0.052 Uiso 1 1 calc R
C44 C 1.0689(3) 0.6723(3) 0.5083(2) 0.0306(8) Uani 1 1 d .
H44 H 1.0344 0.6479 0.4779 0.037 Uiso 1 1 calc R
C45 C 1.0127(4) 0.5414(3) 0.6233(3) 0.0391(10) Uani 1 1 d .
H45A H 0.9652 0.5399 0.5926 0.059 Uiso 1 1 calc R
H45B H 0.9795 0.5252 0.6882 0.059 Uiso 1 1 calc R
H45C H 1.0887 0.4904 0.6002 0.059 Uiso 1 1 calc R
C46 C 1.0844(3) 0.6504(3) 0.6574(3) 0.0369(9) Uani 1 1 d .
H46A H 1.1578 0.594 0.6431 0.055 Uiso 1 1 calc R
H46B H 1.0423 0.6441 0.722 0.055 Uiso 1 1 calc R
H46C H 1.0963 0.7165 0.6408 0.055 Uiso 1 1 calc R
C47 C 0.2660(3) -0.0408(3) 0.1672(2) 0.0268(8) Uani 1 1 d .
C48 C 0.1501(3) -0.0018(3) 0.1858(3) 0.0339(9) Uani 1 1 d .
H48 H 0.1045 0.0543 0.2222 0.041 Uiso 1 1 calc R
C49 C 0.0994(4) -0.0426(4) 0.1525(3) 0.0463(12) Uani 1 1 d .
H49 H 0.0198 -0.0144 0.166 0.056 Uiso 1 1 calc R
C50 C 0.1638(4) -0.1238(4) 0.1000(3) 0.0491(12) Uani 1 1 d .
H50 H 0.1285 -0.1528 0.0783 0.059 Uiso 1 1 calc R
C51 C 0.2794(4) -0.1634(3) 0.0787(3) 0.0470(12) Uani 1 1 d .
H51 H 0.324 -0.2184 0.041 0.056 Uiso 1 1 calc R
C52 C 0.3314(4) -0.1227(3) 0.1124(3) 0.0321(9) Uani 1 1 d .
H52 H 0.4111 -0.1506 0.0981 0.039 Uiso 1 1 calc R
C53 C 0.4733(3) -0.0602(3) 0.2009(3) 0.0320(9) Uani 1 1 d .
C54 C 0.3382(4) 0.1348(3) 0.1505(3) 0.0334(9) Uani 1 1 d .
C55 C 0.5233(3) 0.2759(3) 0.3793(2) 0.0283(9) Uani 1 1 d .
C56 C 0.4704(3) 0.3798(3) 0.3957(2) 0.0319(9) Uani 1 1 d .
H56 H 0.4039 0.4201 0.3814 0.038 Uiso 1 1 calc R
C57 C 0.5143(4) 0.4248(3) 0.4330(3) 0.0421(11) Uani 1 1 d .
H57 H 0.4782 0.4956 0.4435 0.051 Uiso 1 1 calc R
C58 C 0.6097(4) 0.3668(4) 0.4545(3) 0.0486(12) Uani 1 1 d .
H58 H 0.6388 0.3972 0.481 0.058 Uiso 1 1 calc R
C59 C 0.6631(4) 0.2651(4) 0.4377(3) 0.0422(11) Uani 1 1 d .
H59 H 0.7299 0.2254 0.4516 0.051 Uiso 1 1 calc R
C60 C 0.6200(3) 0.2195(3) 0.4005(2) 0.0314(9) Uani 1 1 d .
H60 H 0.6574 0.1488 0.3895 0.038 Uiso 1 1 calc R
C61 C 0.4784(4) 0.2693(3) 0.2165(3) 0.0312(9) Uani 1 1 d .
C62 C 0.5412(4) 0.0849(3) 0.3217(3) 0.0382(10) Uani 1 1 d .
C63 C 0.4840(4) 0.3950(4) -0.0079(3) 0.0533(12) Uani 1 1 d .
H63A H 0.5058 0.4269 -0.0697 0.08 Uiso 1 1 calc R
H63B H 0.551 0.3415 0.003 0.08 Uiso 1 1 calc R
H63C H 0.4506 0.4476 0.0346 0.08 Uiso 1 1 calc R
C64 C 0.4542(4) 0.2716(4) -0.0608(3) 0.0566(12) Uani 1 1 d .
H64A H 0.4011 0.2383 -0.0535 0.085 Uiso 1 1 calc R
H64B H 0.5224 0.2196 -0.0508 0.085 Uiso 1 1 calc R
H64C H 0.4745 0.3053 -0.122 0.085 Uiso 1 1 calc R
C65 C 0.2927(3) 0.4245(3) -0.0021(2) 0.0411(9) Uani 1 1 d .
H65 H 0.2461 0.3849 0.0006 0.049 Uiso 1 1 calc R
C66 C 0.3039(4) 0.4954(4) -0.0913(3) 0.0653(14) Uani 1 1 d .
H66A H 0.3521 0.5341 -0.0975 0.078 Uiso 1 1 calc R
H66B H 0.3411 0.4525 -0.1428 0.078 Uiso 1 1 calc R
C67 C 0.1880(5) 0.5716(6) -0.0942(4) 0.110(3) Uani 1 1 d .
H67A H 0.1983 0.6169 -0.151 0.132 Uiso 1 1 calc R
H67B H 0.1418 0.533 -0.0931 0.132 Uiso 1 1 calc R
C68 C 0.1278(7) 0.6354(6) -0.0165(4) 0.131(4) Uani 1 1 d .
H68A H 0.053 0.6833 -0.0193 0.158 Uiso 1 1 calc R
H68B H 0.1718 0.6768 -0.0191 0.158 Uiso 1 1 calc R
C69 C 0.1119(5) 0.5655(5) 0.0726(4) 0.093(2) Uani 1 1 d .
H69A H 0.0711 0.6085 0.1241 0.111 Uiso 1 1 calc R
H69B H 0.0656 0.5259 0.076 0.111 Uiso 1 1 calc R
C70 C 0.2266(4) 0.4908(3) 0.0787(3) 0.0472(11) Uani 1 1 d .
H70 H 0.2711 0.5334 0.0743 0.057 Uiso 1 1 calc R
C71 C 0.1266(4) 0.3834(4) 0.1965(4) 0.0603(13) Uani 1 1 d .
H71A H 0.0539 0.4394 0.2168 0.09 Uiso 1 1 calc R
H71B H 0.1351 0.3308 0.2468 0.09 Uiso 1 1 calc R
H71C H 0.1294 0.3526 0.1474 0.09 Uiso 1 1 calc R
C72 C 0.2045(5) 0.4805(4) 0.2357(3) 0.0601(14) Uani 1 1 d .
H72A H 0.2695 0.5022 0.2184 0.09 Uiso 1 1 calc R
H72B H 0.1991 0.4355 0.2918 0.09 Uiso 1 1 calc R
H72C H 0.1352 0.5413 0.2444 0.09 Uiso 1 1 calc R
C73 C 0.8131(3) -0.1088(3) 0.2413(3) 0.0403(10) Uani 1 1 d .
H73A H 0.7977 -0.0799 0.2961 0.061 Uiso 1 1 calc R
H73B H 0.8009 -0.053 0.194 0.061 Uiso 1 1 calc R
H73C H 0.8916 -0.1561 0.2211 0.061 Uiso 1 1 calc R
C74 C 0.7587(4) -0.2050(3) 0.1767(3) 0.0437(10) Uani 1 1 d .
H74A H 0.7441 -0.1475 0.1311 0.066 Uiso 1 1 calc R
H74B H 0.7089 -0.2434 0.1888 0.066 Uiso 1 1 calc R
H74C H 0.8377 -0.2508 0.1544 0.066 Uiso 1 1 calc R
C75 C 0.7470(3) -0.2462(3) 0.3362(2) 0.0297(8) Uani 1 1 d .
H75 H 0.7487 -0.2142 0.3838 0.036 Uiso 1 1 calc R
C76 C 0.8556(3) -0.3403(3) 0.3133(3) 0.0468(11) Uani 1 1 d .
H76A H 0.8588 -0.3733 0.2647 0.056 Uiso 1 1 calc R
H76B H 0.9214 -0.3175 0.2903 0.056 Uiso 1 1 calc R
C77 C 0.8638(3) -0.4192(3) 0.3940(3) 0.0552(12) Uani 1 1 d .
H77A H 0.933 -0.4804 0.3749 0.066 Uiso 1 1 calc R
H77B H 0.8694 -0.3891 0.4402 0.066 Uiso 1 1 calc R
C78 C 0.7606(4) -0.4517(3) 0.4343(3) 0.0504(12) Uani 1 1 d .
H78A H 0.7588 -0.4875 0.39 0.06 Uiso 1 1 calc R
H78B H 0.7651 -0.5 0.4885 0.06 Uiso 1 1 calc R
C79 C 0.6551(4) -0.3591(3) 0.4590(3) 0.0433(11) Uani 1 1 d .
H79A H 0.6554 -0.3267 0.5064 0.052 Uiso 1 1 calc R
H79B H 0.5889 -0.3816 0.4846 0.052 Uiso 1 1 calc R
C80 C 0.6423(3) -0.2788(3) 0.3792(2) 0.0299(8) Uani 1 1 d .
H80 H 0.6427 -0.3145 0.333 0.036 Uiso 1 1 calc R
C81 C 0.4406(4) -0.2173(4) 0.4110(4) 0.0568(13) Uani 1 1 d .
H81A H 0.4594 -0.2562 0.3611 0.085 Uiso 1 1 calc R
H81B H 0.3742 -0.1549 0.4123 0.085 Uiso 1 1 calc R
H81C H 0.4239 -0.26 0.468 0.085 Uiso 1 1 calc R
C82 C 0.5139(4) -0.1402(3) 0.4777(3) 0.0547(12) Uani 1 1 d .
H82A H 0.4912 -0.1844 0.5324 0.082 Uiso 1 1 calc R
H82B H 0.453 -0.0731 0.4803 0.082 Uiso 1 1 calc R
H82C H 0.5825 -0.1309 0.4731 0.082 Uiso 1 1 calc R
C83 C -0.0511(4) 0.2631(4) 0.4331(3) 0.0473(11) Uani 1 1 d .
H83A H -0.1288 0.3114 0.4556 0.071 Uiso 1 1 calc R
H83B H -0.0521 0.1976 0.4253 0.071 Uiso 1 1 calc R
H83C H -0.0099 0.292 0.3751 0.071 Uiso 1 1 calc R
C84 C 0.0155(3) 0.3428(3) 0.5036(3) 0.0392(10) Uani 1 1 d .
H84A H 0.0602 0.3659 0.4442 0.059 Uiso 1 1 calc R
H84B H 0.0529 0.3316 0.5469 0.059 Uiso 1 1 calc R
H84C H -0.0601 0.3954 0.5234 0.059 Uiso 1 1 calc R
C85 C -0.0528(3) 0.2005(3) 0.5876(3) 0.0361(9) Uani 1 1 d .
H85 H -0.0721 0.1459 0.5757 0.043 Uiso 1 1 calc R
C86 C -0.1645(4) 0.2780(4) 0.6420(3) 0.0595(14) Uani 1 1 d .
H86A H -0.2166 0.3063 0.6073 0.071 Uiso 1 1 calc R
H86B H -0.1497 0.3359 0.6523 0.071 Uiso 1 1 calc R
C87 C -0.2200(4) 0.2261(4) 0.7332(3) 0.0731(16) Uani 1 1 d .
H87A H -0.29 0.2779 0.7683 0.088 Uiso 1 1 calc R
H87B H -0.2407 0.1722 0.723 0.088 Uiso 1 1 calc R
C88 C -0.1397(4) 0.1781(4) 0.7862(3) 0.0662(14) Uani 1 1 d .
H88A H -0.1765 0.1447 0.8444 0.079 Uiso 1 1 calc R
H88B H -0.1219 0.2325 0.799 0.079 Uiso 1 1 calc R
C89 C -0.0305(4) 0.0983(4) 0.7331(3) 0.0489(11) Uani 1 1 d .
H89A H -0.0479 0.0415 0.7241 0.059 Uiso 1 1 calc R
H89B H 0.0214 0.069 0.768 0.059 Uiso 1 1 calc R
C90 C 0.0277(3) 0.1469(3) 0.6408(2) 0.0330(8) Uani 1 1 d .
H90 H 0.0464 0.2018 0.6532 0.04 Uiso 1 1 calc R
C91 C 0.2241(4) 0.0469(5) 0.6234(3) 0.0645(15) Uani 1 1 d .
H91A H 0.2313 0.1096 0.6309 0.097 Uiso 1 1 calc R
H91B H 0.2961 0.0045 0.5828 0.097 Uiso 1 1 calc R
H91C H 0.2042 0.0079 0.6821 0.097 Uiso 1 1 calc R
C92 C 0.1263(4) -0.0200(3) 0.5742(3) 0.0479(12) Uani 1 1 d .
H92A H 0.1018 -0.0566 0.6334 0.072 Uiso 1 1 calc R
H92B H 0.1999 -0.0642 0.537 0.072 Uiso 1 1 calc R
H92C H 0.0707 -0.0023 0.5448 0.072 Uiso 1 1 calc R
Li1 Li 0.4761(6) 0.9755(5) 0.8199(4) 0.0351(15) Uani 1 1 d .
Li2 Li 0.5720(7) 0.8021(6) 0.8941(5) 0.0435(17) Uani 1 1 d .
Li3 Li 0.6707(6) 0.6279(5) 0.9675(4) 0.0334(15) Uani 1 1 d .
Li4 Li 0.8558(5) 0.7604(5) 0.6578(4) 0.0299(14) Uani 1 1 d .
Li5 Li 0.3661(6) 0.2819(5) 0.1437(5) 0.0373(16) Uani 1 1 d .
Li6 Li 0.4613(6) 0.1061(5) 0.2199(5) 0.0413(17) Uani 1 1 d .
Li7 Li 0.5580(6) -0.0676(5) 0.2921(4) 0.0328(15) Uani 1 1 d .
Li8 Li 0.1791(6) 0.1484(5) 0.4508(4) 0.0345(15) Uani 1 1 d .
N1 N 0.3069(3) 1.0901(2) 0.85930(19) 0.0293(7) Uani 1 1 d .
N2 N 0.5003(2) 1.0771(2) 0.6977(2) 0.0285(7) Uani 1 1 d .
N3 N 0.6339(3) 0.5485(2) 1.1034(2) 0.0320(7) Uani 1 1 d .
N4 N 0.8267(3) 0.4970(3) 0.9431(2) 0.0444(9) Uani 1 1 d .
N5 N 0.9120(2) 0.8427(2) 0.5271(2) 0.0278(7) Uani 1 1 d .
N6 N 1.0200(3) 0.6451(2) 0.6068(2) 0.0289(7) Uani 1 1 d .
N7 N 0.4008(3) 0.3487(2) 0.0048(2) 0.0324(8) Uani 1 1 d .
N8 N 0.2193(3) 0.4244(3) 0.1642(2) 0.0398(8) Uani 1 1 d .
N9 N 0.7369(3) -0.1647(2) 0.2604(2) 0.0310(7) Uani 1 1 d .
N10 N 0.5363(3) -0.1887(2) 0.3986(2) 0.0347(8) Uani 1 1 d .
N11 N 0.0055(3) 0.2457(2) 0.4981(2) 0.0328(7) Uani 1 1 d .
N12 N 0.1360(3) 0.0746(2) 0.5852(2) 0.0317(7) Uani 1 1 d .
P1 P 0.70726(8) 0.89179(7) 0.89703(6) 0.0280(2) Uani 1 1 d .
P2 P 0.56328(8) 0.69388(7) 0.78593(6) 0.0304(2) Uani 1 1 d .
P3 P 0.33197(7) 0.01618(7) 0.21242(6) 0.0254(2) Uani 1 1 d .
P4 P 0.46415(7) 0.21765(7) 0.32846(6) 0.0260(2) Uani 1 1 d .
H54B H 0.387(4) 0.117(4) 0.097(3) 0.055(15) Uiso 1 1 d .
H53A H 0.522(4) -0.063(4) 0.131(4) 0.064(15) Uiso 1 1 d .
H62A H 0.618(5) 0.075(4) 0.289(4) 0.066(16) Uiso 1 1 d .
H8B H 0.656(4) 0.789(3) 1.023(3) 0.047(12) Uiso 1 1 d .
H54A H 0.254(4) 0.177(3) 0.165(3) 0.033(11) Uiso 1 1 d .
H8A H 0.778(4) 0.730(3) 0.958(3) 0.034(11) Uiso 1 1 d .
H15A H 0.472(4) 0.652(3) 0.931(3) 0.043(12) Uiso 1 1 d .
H7A H 0.566(3) 1.038(3) 0.873(3) 0.037(11) Uiso 1 1 d .
H53B H 0.481(3) -0.126(3) 0.224(2) 0.026(10) Uiso 1 1 d .
H7B H 0.525(3) 0.974(3) 0.970(3) 0.020(9) Uiso 1 1 d .
H15B H 0.599(4) 0.559(4) 0.888(3) 0.053(13) Uiso 1 1 d .
H62B H 0.526(3) 0.060(3) 0.380(3) 0.040(11) Uiso 1 1 d .
H61A H 0.555(4) 0.256(3) 0.185(3) 0.032(11) Uiso 1 1 d .
H16A H 0.405(4) 0.831(3) 0.829(3) 0.040(12) Uiso 1 1 d .
H161 H 0.431(3) 0.337(3) 0.220(2) 0.020(9) Uiso 1 1 d .
H16B H 0.471(3) 0.857(3) 0.744(3) 0.038(11) Uiso 1 1 d .

loop_
_atom_site_aniso_label
_atom_site_aniso_U_11
_atom_site_aniso_U_22
_atom_site_aniso_U_33
_atom_site_aniso_U_23
_atom_site_aniso_U_13
_atom_site_aniso_U_12
B1 0.037(3) 0.038(3) 0.027(2) -0.010(2) -0.003(2) -0.013(2)
B2 0.031(3) 0.044(3) 0.039(3) -0.010(2) -0.003(2) -0.019(2)
B3 0.039(3) 0.033(3) 0.030(2) -0.007(2) -0.011(2) -0.015(2)
B4 0.039(3) 0.040(3) 0.034(3) -0.002(2) -0.007(2) -0.024(2)
C1 0.040(2) 0.023(2) 0.028(2) 0.0040(16) -0.0150(18) -0.0145(18)
C2 0.047(3) 0.039(2) 0.027(2) 0.0004(18) -0.013(2) -0.021(2)
C3 0.071(4) 0.048(3) 0.030(2) -0.002(2) -0.016(2) -0.033(3)
C4 0.081(4) 0.062(3) 0.041(3) 0.008(2) -0.028(3) -0.051(3)
C5 0.047(3) 0.057(3) 0.053(3) 0.013(2) -0.028(2) -0.028(2)
C6 0.042(3) 0.037(2) 0.042(3) -0.002(2) -0.016(2) -0.013(2)
C7 0.035(2) 0.030(2) 0.028(2) -0.0015(18) -0.0099(19) -0.0088(19)
C8 0.045(3) 0.030(2) 0.038(3) -0.0038(19) -0.016(2) -0.015(2)
C9 0.035(2) 0.039(2) 0.024(2) -0.0017(17) -0.0026(17) -0.023(2)
C10 0.044(3) 0.051(3) 0.041(3) -0.001(2) -0.010(2) -0.026(2)
C11 0.049(3) 0.080(4) 0.047(3) -0.003(3) -0.019(2) -0.036(3)
C12 0.068(4) 0.082(4) 0.038(3) -0.015(3) -0.009(3) -0.053(3)
C13 0.059(3) 0.051(3) 0.041(3) -0.015(2) -0.003(2) -0.032(3)
C14 0.044(3) 0.043(3) 0.039(2) -0.011(2) -0.007(2) -0.023(2)
C15 0.041(3) 0.034(2) 0.031(2) -0.0006(18) -0.010(2) -0.018(2)
C16 0.041(3) 0.029(2) 0.043(3) -0.0016(19) -0.017(2) -0.0139(19)
C17 0.049(3) 0.059(3) 0.040(2) 0.009(2) -0.018(2) -0.029(2)
C18 0.048(3) 0.049(3) 0.024(2) -0.0023(17) -0.0065(18) -0.016(2)
C19 0.034(2) 0.0277(18) 0.0220(17) 0.0005(14) -0.0079(15) -0.0097(16)
C20 0.039(2) 0.040(2) 0.029(2) 0.0058(18) 0.0014(18) 0.0050(19)
C21 0.056(3) 0.037(2) 0.043(2) 0.0034(19) -0.005(2) 0.007(2)
C22 0.045(2) 0.037(2) 0.037(2) 0.0082(18) -0.0106(19) -0.0040(19)
C23 0.029(2) 0.037(2) 0.025(2) 0.0011(16) -0.0040(16) -0.0032(17)
C24 0.0309(19) 0.0295(19) 0.0257(18) -0.0021(14) -0.0118(15) -0.0096(15)
C25 0.046(2) 0.030(2) 0.028(2) -0.0057(16) -0.0023(18) -0.0047(18)
C26 0.036(2) 0.039(2) 0.044(2) 0.0054(19) -0.016(2) -0.014(2)
C27 0.039(2) 0.047(3) 0.049(3) -0.011(2) -0.003(2) -0.015(2)
C28 0.061(3) 0.037(2) 0.037(2) -0.0031(18) -0.016(2) -0.021(2)
C29 0.041(2) 0.0262(19) 0.033(2) -0.0013(15) -0.0057(17) -0.0147(17)
C30 0.049(3) 0.038(2) 0.034(2) 0.0058(18) 0.000(2) -0.013(2)
C31 0.066(3) 0.050(3) 0.053(3) 0.021(2) -0.003(3) -0.008(2)
C32 0.058(3) 0.062(4) 0.074(4) 0.021(3) -0.004(3) 0.006(3)
C33 0.046(3) 0.058(3) 0.053(3) 0.016(2) 0.006(2) 0.002(2)
C34 0.037(2) 0.032(2) 0.034(2) 0.0035(16) -0.0037(18) -0.0104(18)
C35 0.045(3) 0.045(3) 0.060(3) 0.001(2) 0.014(2) -0.014(2)
C36 0.069(4) 0.050(3) 0.045(3) -0.016(2) -0.009(3) 0.003(3)
C37 0.035(2) 0.027(2) 0.050(3) 0.0011(18) -0.0076(19) -0.0062(17)
C38 0.041(2) 0.058(3) 0.035(2) -0.0014(19) -0.0181(19) -0.018(2)
C39 0.0295(19) 0.0289(19) 0.0256(18) -0.0020(14) -0.0080(15) -0.0118(16)
C40 0.043(2) 0.032(2) 0.031(2) 0.0068(17) -0.0055(18) -0.0153(19)
C41 0.050(3) 0.043(2) 0.033(2) 0.0034(18) 0.0034(19) -0.018(2)
C42 0.057(3) 0.037(2) 0.044(3) -0.004(2) 0.007(2) -0.008(2)
C43 0.039(2) 0.030(2) 0.036(2) -0.0019(18) 0.005(2) -0.0048(19)
C44 0.037(2) 0.0267(19) 0.0243(18) -0.0057(14) -0.0046(15) -0.0120(16)
C45 0.041(2) 0.022(2) 0.041(2) 0.0063(17) -0.0095(19) -0.0088(17)
C46 0.032(2) 0.040(2) 0.030(2) -0.0024(17) -0.0089(17) -0.0069(18)
C47 0.038(2) 0.027(2) 0.0194(19) 0.0066(16) -0.0121(17) -0.0180(18)
C48 0.042(2) 0.037(2) 0.028(2) 0.0041(17) -0.0183(19) -0.017(2)
C49 0.042(3) 0.064(3) 0.042(3) 0.002(2) -0.016(2) -0.028(2)
C50 0.067(3) 0.060(3) 0.047(3) 0.005(2) -0.032(3) -0.041(3)
C51 0.075(4) 0.040(3) 0.041(3) -0.005(2) -0.024(3) -0.028(3)
C52 0.043(2) 0.027(2) 0.027(2) 0.0025(17) -0.0132(19) -0.0139(19)
C53 0.036(2) 0.030(2) 0.030(2) -0.0056(18) -0.0122(19) -0.0087(18)
C54 0.047(3) 0.028(2) 0.031(2) 0.0050(18) -0.016(2) -0.020(2)
C55 0.034(2) 0.034(2) 0.0192(19) -0.0010(16) -0.0045(17) -0.0195(18)
C56 0.041(2) 0.031(2) 0.025(2) -0.0031(17) -0.0064(18) -0.0190(19)
C57 0.052(3) 0.040(3) 0.036(2) -0.012(2) -0.003(2) -0.024(2)
C58 0.062(3) 0.065(3) 0.037(3) -0.010(2) -0.009(2) -0.046(3)
C59 0.038(2) 0.055(3) 0.041(3) -0.003(2) -0.015(2) -0.023(2)
C60 0.035(2) 0.039(2) 0.025(2) -0.0057(17) -0.0094(18) -0.0168(19)
C61 0.035(2) 0.027(2) 0.032(2) -0.0049(18) -0.010(2) -0.011(2)
C62 0.048(3) 0.032(2) 0.041(3) -0.004(2) -0.022(2) -0.015(2)
C63 0.053(3) 0.060(3) 0.058(3) 0.008(2) -0.023(2) -0.032(2)
C64 0.079(3) 0.050(3) 0.033(2) -0.007(2) -0.011(2) -0.022(3)
C65 0.041(2) 0.051(2) 0.030(2) 0.0032(17) -0.0116(17) -0.020(2)
C66 0.056(3) 0.078(4) 0.041(3) 0.009(2) -0.018(2) -0.009(3)
C67 0.069(4) 0.150(6) 0.046(3) 0.036(4) -0.019(3) 0.000(4)
C68 0.096(5) 0.118(6) 0.059(4) 0.035(4) -0.014(4) 0.042(4)
C69 0.077(4) 0.071(4) 0.058(4) 0.011(3) -0.016(3) 0.026(3)
C70 0.051(3) 0.037(2) 0.038(2) 0.0027(19) -0.011(2) -0.007(2)
C71 0.042(3) 0.063(3) 0.054(3) -0.005(2) -0.004(2) -0.009(2)
C72 0.071(4) 0.049(3) 0.046(3) -0.015(2) -0.023(3) 0.001(3)
C73 0.037(2) 0.041(2) 0.045(2) 0.0123(18) -0.0182(19) -0.0200(19)
C74 0.047(3) 0.046(3) 0.035(2) -0.0053(19) -0.014(2) -0.012(2)
C75 0.0338(19) 0.0252(18) 0.0343(19) 0.0015(15) -0.0175(16) -0.0108(15)
C76 0.034(2) 0.035(2) 0.063(3) 0.004(2) -0.013(2) -0.0124(19)
C77 0.034(2) 0.029(2) 0.083(3) 0.017(2) -0.023(2) -0.0008(18)
C78 0.043(3) 0.029(2) 0.073(3) 0.016(2) -0.023(2) -0.013(2)
C79 0.042(2) 0.030(2) 0.051(3) 0.0140(19) -0.015(2) -0.0167(19)
C80 0.035(2) 0.0266(19) 0.033(2) -0.0023(15) -0.0151(17) -0.0119(16)
C81 0.029(2) 0.055(3) 0.072(3) 0.023(2) -0.019(2) -0.014(2)
C82 0.065(3) 0.030(2) 0.038(2) -0.0036(19) -0.008(2) 0.004(2)
C83 0.038(2) 0.054(3) 0.048(3) -0.003(2) -0.021(2) -0.008(2)
C84 0.034(2) 0.026(2) 0.044(2) 0.0086(17) -0.0067(18) -0.0095(17)
C85 0.033(2) 0.029(2) 0.042(2) -0.0007(16) -0.0062(17) -0.0151(17)
C86 0.037(3) 0.049(3) 0.056(3) 0.002(2) 0.005(2) -0.005(2)
C87 0.045(3) 0.062(3) 0.059(3) 0.005(3) 0.019(2) -0.010(3)
C88 0.071(3) 0.059(3) 0.036(2) -0.005(2) 0.015(2) -0.024(3)
C89 0.055(3) 0.049(3) 0.029(2) -0.0032(19) -0.001(2) -0.020(2)
C90 0.041(2) 0.034(2) 0.0277(18) -0.0051(15) -0.0078(16) -0.0199(18)
C91 0.050(3) 0.104(4) 0.039(3) -0.009(3) -0.019(2) -0.023(3)
C92 0.063(3) 0.028(2) 0.037(2) -0.0021(18) -0.008(2) -0.011(2)
Li1 0.040(4) 0.028(4) 0.035(4) 0.000(3) -0.013(3) -0.010(3)
Li2 0.057(5) 0.043(4) 0.042(4) -0.006(3) -0.022(4) -0.022(4)
Li3 0.036(4) 0.033(4) 0.029(4) -0.002(3) -0.008(3) -0.013(3)
Li4 0.035(4) 0.021(3) 0.028(3) -0.004(3) -0.008(3) -0.006(3)
Li5 0.051(4) 0.025(3) 0.036(4) 0.004(3) -0.017(3) -0.015(3)
Li6 0.053(4) 0.026(4) 0.050(4) 0.012(3) -0.035(4) -0.011(3)
Li7 0.039(4) 0.029(3) 0.035(4) -0.001(3) -0.020(3) -0.010(3)
Li8 0.033(4) 0.044(4) 0.034(4) -0.003(3) -0.009(3) -0.024(3)
N1 0.0301(17) 0.0337(17) 0.0196(15) 0.0026(12) -0.0065(13) -0.0116(14)
N2 0.0268(16) 0.0308(17) 0.0245(16) -0.0043(13) -0.0066(13) -0.0081(13)
N3 0.0352(18) 0.0329(18) 0.0271(17) -0.0034(14) -0.0071(15) -0.0144(15)
N4 0.043(2) 0.0345(19) 0.0325(19) 0.0009(15) 0.0014(16) -0.0078(16)
N5 0.0283(17) 0.0248(16) 0.0304(17) -0.0016(13) -0.0115(14) -0.0084(13)
N6 0.0346(17) 0.0256(17) 0.0247(16) 0.0034(12) -0.0095(14) -0.0127(14)
N7 0.040(2) 0.0278(17) 0.0284(18) -0.0038(14) -0.0056(15) -0.0156(15)
N8 0.044(2) 0.038(2) 0.0302(19) -0.0044(15) -0.0081(16) -0.0107(16)
N9 0.0374(18) 0.0287(17) 0.0287(17) -0.0009(13) -0.0137(15) -0.0121(14)
N10 0.0294(17) 0.0301(17) 0.0362(18) 0.0037(14) -0.0117(14) -0.0058(14)
N11 0.0311(17) 0.0265(16) 0.0367(19) -0.0001(13) -0.0086(14) -0.0106(14)
N12 0.0291(17) 0.0377(19) 0.0313(17) -0.0014(14) -0.0109(14) -0.0149(15)
P1 0.0355(6) 0.0233(5) 0.0278(5) -0.0023(4) -0.0133(4) -0.0105(4)
P2 0.0333(6) 0.0305(5) 0.0312(6) -0.0042(4) -0.0080(5) -0.0170(5)
P3 0.0326(5) 0.0241(5) 0.0231(5) -0.0019(4) -0.0115(4) -0.0118(4)
P4 0.0311(5) 0.0241(5) 0.0274(5) -0.0021(4) -0.0111(4) -0.0130(4)

loop_
_atom_type_symbol
_atom_type_description
_atom_type_scat_dispersion_real
_atom_type_scat_dispersion_imag
_atom_type_scat_source
C C 0.0033 0.0016 'International Tables Vol C Tables 4.2.6.8 and 6.1.1.4'
H H 0 0 'International Tables Vol C Tables 4.2.6.8 and 6.1.1.4'
N N 0.0061 0.0033 'International Tables Vol C Tables 4.2.6.8 and 6.1.1.4'
P P 0.1023 0.0942 'International Tables Vol C Tables 4.2.6.8 and 6.1.1.4'
B B 0.0013 0.0007 'International Tables Vol C Tables 4.2.6.8 and 6.1.1.4'
Li Li -0.0003 0.0001 'International Tables Vol C Tables 4.2.6.8 and 6.1.1.4'

loop_
_geom_angle_atom_site_label_1
_geom_angle_atom_site_label_2
_geom_angle_atom_site_label_3
_geom_angle
P1 B1 Li4 135.4(3)
P2 B2 Li4 134.9(3)
P3 B3 Li8 138.5(3)
P4 B4 Li8 130.6(3)
C2 C1 C6 117.8(3)
C2 C1 P1 121.7(3)
C6 C1 P1 120.5(3)
C1 C2 C3 121.3(4)
C4 C3 C2 120.0(4)
C3 C4 C5 120.0(4)
C6 C5 C4 119.5(4)
C5 C6 C1 121.4(4)
P1 C7 Li1 126.0(3)
P1 C7 Li2 78.2(2)
Li1 C7 Li2 67.0(3)
P1 C8 Li3 146.0(3)
P1 C8 Li2 82.0(3)
Li3 C8 Li2 69.3(3)
C10 C9 C14 117.0(4)
C10 C9 P2 121.9(3)
C14 C9 P2 121.1(3)
C9 C10 C11 121.5(4)
C10 C11 C12 120.1(5)
C13 C12 C11 119.1(4)
C12 C13 C14 120.5(4)
C13 C14 C9 121.8(4)
P2 C15 Li3 126.5(3)
P2 C15 Li2 77.3(2)
Li3 C15 Li2 67.0(3)
P2 C16 Li1 145.2(3)
P2 C16 Li2 81.9(3)
Li1 C16 Li2 69.4(3)
N1 C19 C24 111.3(3)
N1 C19 C20 114.3(3)
C24 C19 C20 110.5(3)
C19 C20 C21 112.3(3)
C22 C21 C20 109.5(4)
C21 C22 C23 109.9(4)
C22 C23 C24 111.8(3)
N2 C24 C19 110.5(3)
N2 C24 C23 113.7(3)
C19 C24 C23 111.8(3)
N3 C29 C34 111.2(3)
N3 C29 C30 115.0(3)
C34 C29 C30 110.2(3)
C31 C30 C29 112.8(4)
C32 C31 C30 109.7(4)
C31 C32 C33 109.3(5)
C32 C33 C34 112.5(5)
N4 C34 C29 111.1(3)
N4 C34 C33 114.6(4)
C29 C34 C33 111.0(3)
N5 C39 C44 111.5(3)
N5 C39 C40 114.3(3)
C44 C39 C40 110.3(3)
C41 C40 C39 112.6(3)
C40 C41 C42 110.0(3)
C43 C42 C41 109.7(3)
C42 C43 C44 111.6(4)
N6 C44 C39 112.2(3)
N6 C44 C43 114.0(3)
C39 C44 C43 110.4(3)
C48 C47 C52 118.1(3)
C48 C47 P3 120.5(3)
C52 C47 P3 121.4(3)
C49 C48 C47 121.5(4)
C50 C49 C48 120.1(4)
C49 C50 C51 120.1(4)
C50 C51 C52 120.2(4)
C51 C52 C47 120.1(4)
P3 C53 Li7 125.0(3)
P3 C53 Li6 77.1(2)
Li7 C53 Li6 67.3(2)
P3 C54 Li6 81.0(2)
P3 C54 Li5 146.8(3)
Li6 C54 Li5 70.2(3)
C60 C55 C56 118.4(3)
C60 C55 P4 121.7(3)
C56 C55 P4 119.8(3)
C57 C56 C55 120.5(4)
C58 C57 C56 120.0(4)
C57 C58 C59 120.0(4)
C58 C59 C60 120.4(4)
C55 C60 C59 120.7(4)
P4 C61 Li5 125.7(3)
P4 C61 Li6 77.3(2)
Li5 C61 Li6 67.5(2)
P4 C62 Li6 82.6(3)
P4 C62 Li7 148.5(3)
Li6 C62 Li7 69.4(3)
N7 C65 C70 111.3(3)
N7 C65 C66 114.4(3)
C70 C65 C66 109.7(4)
C67 C66 C65 111.5(4)
C68 C67 C66 111.0(5)
C67 C68 C69 109.9(6)
C70 C69 C68 110.6(5)
N8 C70 C69 114.1(4)
N8 C70 C65 110.3(3)
C69 C70 C65 110.4(4)
N9 C75 C76 114.8(3)
N9 C75 C80 112.0(3)
C76 C75 C80 110.8(3)
C77 C76 C75 112.7(4)
C78 C77 C76 110.5(4)
C79 C78 C77 110.0(3)
C78 C79 C80 113.3(4)
N10 C80 C79 115.6(3)
N10 C80 C75 111.6(3)
C79 C80 C75 109.6(3)
N11 C85 C90 110.4(3)
N11 C85 C86 113.6(3)
C90 C85 C86 112.1(4)
C85 C86 C87 110.7(4)
C88 C87 C86 110.6(4)
C87 C88 C89 110.5(4)
C88 C89 C90 111.1(4)
N12 C90 C85 110.6(3)
N12 C90 C89 114.5(3)
C85 C90 C89 111.2(3)
N2 Li1 N1 83.2(3)
N2 Li1 C7 116.4(3)
N1 Li1 C7 110.7(3)
N2 Li1 C16 112.5(3)
N1 Li1 C16 113.5(3)
C7 Li1 C16 116.1(3)
N2 Li1 Li2 143.2(4)
N1 Li1 Li2 133.5(4)
C7 Li1 Li2 60.2(2)
C16 Li1 Li2 56.0(2)
C16 Li2 C8 166.6(4)
C16 Li2 C7 107.4(3)
C8 Li2 C7 73.0(2)
C16 Li2 C15 73.4(2)
C8 Li2 C15 108.1(3)
C7 Li2 C15 172.4(4)
C16 Li2 Li1 54.6(2)
C8 Li2 Li1 124.6(3)
C7 Li2 Li1 52.8(2)
C15 Li2 Li1 127.2(3)
C16 Li2 Li3 125.6(3)
C8 Li2 Li3 55.0(2)
C7 Li2 Li3 126.9(3)
C15 Li2 Li3 53.2(2)
Li1 Li2 Li3 179.3(4)
C16 Li2 P2 40.82(15)
C8 Li2 P2 132.9(4)
C7 Li2 P2 143.6(3)
C15 Li2 P2 40.58(14)
Li1 Li2 P2 93.6(3)
Li3 Li2 P2 86.5(3)
C16 Li2 P1 132.0(4)
C8 Li2 P1 40.92(16)
C7 Li2 P1 40.02(14)
C15 Li2 P1 144.4(4)
Li1 Li2 P1 85.2(3)
Li3 Li2 P1 94.3(3)
P2 Li2 P1 139.1(3)
N4 Li3 N3 82.0(3)
N4 Li3 C15 116.4(3)
N3 Li3 C15 113.9(3)
N4 Li3 C8 111.8(3)
N3 Li3 C8 113.0(3)
C15 Li3 C8 115.4(3)
N4 Li3 Li2 142.5(4)
N3 Li3 Li2 135.2(4)
C15 Li3 Li2 59.8(2)
C8 Li3 Li2 55.7(2)
N6 Li4 N5 83.1(2)
N6 Li4 B1 125.0(3)
N5 Li4 B1 105.8(3)
N6 Li4 B2 105.0(3)
N5 Li4 B2 126.8(3)
B1 Li4 B2 110.5(3)
N7 Li5 N8 81.3(3)
N7 Li5 C61 119.0(3)
N8 Li5 C61 112.6(3)
N7 Li5 C54 107.6(3)
N8 Li5 C54 117.8(4)
C61 Li5 C54 114.5(3)
N7 Li5 Li6 133.5(4)
N8 Li5 Li6 144.8(4)
C61 Li5 Li6 59.7(2)
C54 Li5 Li6 54.9(2)
C62 Li6 C54 164.5(4)
C62 Li6 C53 107.7(3)
C54 Li6 C53 73.8(2)
C62 Li6 C61 73.6(3)
C54 Li6 C61 107.6(3)
C53 Li6 C61 170.2(4)
C62 Li6 Li7 55.4(2)
C54 Li6 Li7 125.0(3)
C53 Li6 Li7 52.5(2)
C61 Li6 Li7 127.3(3)
C62 Li6 Li5 125.0(3)
C54 Li6 Li5 54.9(2)
C53 Li6 Li5 127.3(3)
C61 Li6 Li5 52.8(2)
Li7 Li6 Li5 178.9(4)
C62 Li6 P3 131.0(3)
C54 Li6 P3 41.51(16)
C53 Li6 P3 40.53(15)
C61 Li6 P3 145.2(3)
Li7 Li6 P3 85.1(2)
Li5 Li6 P3 95.1(3)
C62 Li6 P4 40.94(17)
C54 Li6 P4 131.5(3)
C53 Li6 P4 145.2(3)
C61 Li6 P4 40.15(15)
Li7 Li6 P4 95.3(3)
Li5 Li6 P4 85.3(3)
P3 Li6 P4 139.7(3)
N10 Li7 C53 109.5(3)
N10 Li7 N9 82.6(3)
C53 Li7 N9 118.0(3)
N10 Li7 C62 120.9(3)
C53 Li7 C62 115.3(3)
N9 Li7 C62 106.8(3)
N10 Li7 Li6 146.2(4)
C53 Li7 Li6 60.2(2)
N9 Li7 Li6 131.2(4)
C62 Li7 Li6 55.2(2)
N11 Li8 N12 82.8(3)
N11 Li8 B3 117.9(3)
N12 Li8 B3 112.3(3)
N11 Li8 B4 110.8(3)
N12 Li8 B4 120.3(3)
B3 Li8 B4 110.6(3)
C17 N1 C18 108.2(3)
C17 N1 C19 115.1(3)
C18 N1 C19 111.6(3)
C17 N1 Li1 107.2(3)
C18 N1 Li1 109.8(3)
C19 N1 Li1 104.7(3)
C25 N2 C24 111.8(3)
C25 N2 C26 108.6(3)
C24 N2 C26 113.5(3)
C25 N2 Li1 110.0(3)
C24 N2 Li1 108.4(3)
C26 N2 Li1 104.4(3)
C27 N3 C28 107.9(3)
C27 N3 C29 112.3(3)
C28 N3 C29 113.5(3)
C27 N3 Li3 109.8(3)
C28 N3 Li3 106.0(3)
C29 N3 Li3 107.1(3)
C35 N4 C36 109.7(4)
C35 N4 C34 111.5(4)
C36 N4 C34 112.8(4)
C35 N4 Li3 108.6(3)
C36 N4 Li3 105.0(3)
C34 N4 Li3 109.1(3)
C37 N5 C38 108.2(3)
C37 N5 C39 111.6(3)
C38 N5 C39 112.3(3)
C37 N5 Li4 112.7(3)
C38 N5 Li4 104.6(3)
C39 N5 Li4 107.3(3)
C46 N6 C45 110.0(3)
C46 N6 C44 112.4(3)
C45 N6 C44 110.5(3)
C46 N6 Li4 104.6(3)
C45 N6 Li4 111.2(3)
C44 N6 Li4 108.0(3)
C64 N7 C63 107.4(3)
C64 N7 C65 112.2(3)
C63 N7 C65 113.5(3)
C64 N7 Li5 113.2(3)
C63 N7 Li5 103.4(3)
C65 N7 Li5 106.9(3)
C72 N8 C71 107.9(4)
C72 N8 C70 110.7(4)
C71 N8 C70 114.0(4)
C72 N8 Li5 113.0(3)
C71 N8 Li5 100.8(3)
C70 N8 Li5 110.1(3)
C73 N9 C74 108.8(3)
C73 N9 C75 111.4(3)
C74 N9 C75 113.2(3)
C73 N9 Li7 114.6(3)
C74 N9 Li7 100.7(3)
C75 N9 Li7 107.8(3)
C81 N10 C82 110.0(4)
C81 N10 C80 110.7(3)
C82 N10 C80 112.3(3)
C81 N10 Li7 113.1(3)
C82 N10 Li7 101.8(3)
C80 N10 Li7 108.7(3)
C83 N11 C84 109.2(3)
C83 N11 C85 111.9(3)
C84 N11 C85 112.8(3)
C83 N11 Li8 112.2(3)
C84 N11 Li8 101.5(3)
C85 N11 Li8 109.0(3)
C91 N12 C92 108.9(4)
C91 N12 C90 110.9(3)
C92 N12 C90 113.3(3)
C91 N12 Li8 112.3(3)
C92 N12 Li8 104.0(3)
C90 N12 Li8 107.3(3)
C7 P1 C8 104.1(2)
C7 P1 C1 112.58(19)
C8 P1 C1 109.32(18)
C7 P1 B1 111.3(2)
C8 P1 B1 114.8(2)
C1 P1 B1 104.91(19)
C7 P1 Li2 61.7(2)
C8 P1 Li2 57.0(2)
C1 P1 Li2 159.2(2)
B1 P1 Li2 95.6(2)
C16 P2 C15 104.6(2)
C16 P2 C9 111.1(2)
C15 P2 C9 111.65(18)
C16 P2 B2 114.3(2)
C15 P2 B2 111.2(2)
C9 P2 B2 104.15(19)
C16 P2 Li2 57.3(2)
C15 P2 Li2 62.1(2)
C9 P2 Li2 160.7(2)
B2 P2 Li2 95.0(2)
C53 P3 C54 104.7(2)
C53 P3 C47 112.91(18)
C54 P3 C47 110.09(17)
C53 P3 B3 112.1(2)
C54 P3 B3 111.9(2)
C47 P3 B3 105.28(18)
C53 P3 Li6 62.3(2)
C54 P3 Li6 57.49(19)
C47 P3 Li6 161.2(2)
B3 P3 Li6 93.0(2)
C62 P4 C61 105.1(2)
C62 P4 C55 110.49(19)
C61 P4 C55 110.87(17)
C62 P4 B4 114.4(2)
C61 P4 B4 110.8(2)
C55 P4 B4 105.33(19)
C62 P4 Li6 56.4(2)
C61 P4 Li6 62.50(19)
C55 P4 Li6 158.5(2)
B4 P4 Li6 96.0(2)

loop_
_geom_bond_atom_site_label_1
_geom_bond_atom_site_label_2
_geom_bond_distance
B1 P1 1.942(5)
B1 Li4 2.479(7)
B2 P2 1.945(5)
B2 Li4 2.509(8)
B3 P3 1.935(5)
B3 Li8 2.433(8)
B4 P4 1.935(5)
B4 Li8 2.508(8)
C1 C2 1.384(6)
C1 C6 1.392(6)
C1 P1 1.854(4)
C2 C3 1.389(6)
C3 C4 1.371(7)
C4 C5 1.388(7)
C5 C6 1.386(6)
C7 P1 1.759(4)
C7 Li1 2.213(8)
C7 Li2 2.410(8)
C8 P1 1.771(4)
C8 Li3 2.250(8)
C8 Li2 2.269(8)
C9 C10 1.382(6)
C9 C14 1.397(6)
C9 P2 1.862(4)
C10 C11 1.383(6)
C11 C12 1.389(7)
C12 C13 1.368(7)
C13 C14 1.372(6)
C15 P2 1.777(4)
C15 Li3 2.234(8)
C15 Li2 2.414(8)
C16 P2 1.760(4)
C16 Li1 2.227(8)
C16 Li2 2.265(8)
C17 N1 1.452(5)
C18 N1 1.468(5)
C19 N1 1.487(4)
C19 C24 1.534(5)
C19 C20 1.534(5)
C20 C21 1.538(6)
C21 C22 1.509(6)
C22 C23 1.517(5)
C23 C24 1.545(5)
C24 N2 1.475(5)
C25 N2 1.465(5)
C26 N2 1.476(5)
C27 N3 1.461(5)
C28 N3 1.471(5)
C29 N3 1.479(5)
C29 C34 1.530(5)
C29 C30 1.530(5)
C30 C31 1.527(6)
C31 C32 1.513(8)
C32 C33 1.513(7)
C33 C34 1.531(6)
C34 N4 1.487(5)
C35 N4 1.459(6)
C36 N4 1.475(6)
C37 N5 1.470(5)
C38 N5 1.481(5)
C39 N5 1.497(4)
C39 C44 1.519(5)
C39 C40 1.537(5)
C40 C41 1.524(6)
C41 C42 1.527(6)
C42 C43 1.520(6)
C43 C44 1.538(5)
C44 N6 1.491(4)
C45 N6 1.478(5)
C46 N6 1.463(5)
C47 C48 1.388(5)
C47 C52 1.401(5)
C47 P3 1.858(4)
C48 C49 1.380(6)
C49 C50 1.373(7)
C50 C51 1.378(7)
C51 C52 1.399(6)
C53 P3 1.759(4)
C53 Li7 2.190(7)
C53 Li6 2.397(8)
C54 P3 1.770(4)
C54 Li6 2.253(8)
C54 Li5 2.254(7)
C55 C60 1.381(5)
C55 C56 1.397(5)
C55 P4 1.860(4)
C56 C57 1.395(5)
C57 C58 1.372(7)
C58 C59 1.372(7)
C59 C60 1.391(5)
C61 P4 1.760(4)
C61 Li5 2.232(8)
C61 Li6 2.421(8)
C62 P4 1.759(4)
C62 Li6 2.237(8)
C62 Li7 2.241(7)
C63 N7 1.470(5)
C64 N7 1.469(5)
C65 N7 1.472(5)
C65 C70 1.542(6)
C65 C66 1.552(6)
C66 C67 1.535(7)
C67 C68 1.485(10)
C68 C69 1.545(8)
C69 C70 1.533(7)
C70 N8 1.479(5)
C71 N8 1.476(6)
C72 N8 1.467(6)
C73 N9 1.463(5)
C74 N9 1.476(5)
C75 N9 1.491(4)
C75 C76 1.528(5)
C75 C80 1.541(5)
C76 C77 1.524(6)
C77 C78 1.523(6)
C78 C79 1.496(6)
C79 C80 1.532(5)
C80 N10 1.477(5)
C81 N10 1.462(5)
C82 N10 1.468(5)
C83 N11 1.473(5)
C84 N11 1.474(5)
C85 N11 1.490(5)
C85 C90 1.527(5)
C85 C86 1.537(6)
C86 C87 1.539(6)
C87 C88 1.519(8)
C88 C89 1.528(6)
C89 C90 1.542(5)
C90 N12 1.488(5)
C91 N12 1.454(5)
C92 N12 1.468(5)
Li1 N2 2.161(7)
Li1 N1 2.171(7)
Li1 Li2 2.557(10)
Li2 Li3 2.570(10)
Li2 P2 2.665(7)
Li2 P1 2.678(7)
Li3 N4 2.160(8)
Li3 N3 2.195(7)
Li4 N6 2.150(7)
Li4 N5 2.178(7)
Li5 N7 2.176(7)
Li5 N8 2.184(8)
Li5 Li6 2.590(9)
Li6 Li7 2.549(9)
Li6 P3 2.638(7)
Li6 P4 2.663(7)
Li7 N10 2.161(7)
Li7 N9 2.191(7)
Li8 N11 2.139(8)
Li8 N12 2.150(7)
